data_7716233
loop_
_publ_author_name
'Sarker, Rajib K.'
'Zargarian, Davit'

_publ_section_title
;
 Reactions of cyclonickelated complexes with hydroxylamines and
 TEMPO&#x2d9;: isolation of new TEMPOH adducts of Ni(II) and their
 reactivities with nucleophiles and oxidants.
;
_journal_issue 24
_journal_name_full 'Dalton transactions (Cambridge, England : 2003)'
_journal_page_first 10208
_journal_page_last 10219
_journal_paper_doi 10.1039/d4dt00605d
_journal_volume 53
_journal_year 2024
_chemical_formula_moiety 'Br, C18 H26 N4 Ni O P, C3 H4 N2'
_chemical_formula_sum 'C21 H30 Br N6 Ni O P'
_chemical_formula_weight 552.10
_chemical_properties_physical Air-sensitive,Moisture-sensitive
_space_group_crystal_system monoclinic
_space_group_IT_number 14
_space_group_name_Hall '-P 2yn'
_space_group_name_H-M_alt 'P 1 21/n 1'
_atom_sites_solution_hydrogens geom
_audit_creation_date 2023-08-06
_audit_creation_method
;
Olex2 1.5
(compiled 2023.03.06 svn.rbb2c1857 for OlexSys, GUI svn.r6748)
;
_audit_update_record
;
2023-08-06 deposited with the CCDC.	2024-05-24 downloaded from the CCDC.
;
_cell_angle_alpha 90
_cell_angle_beta 102.159(2)
_cell_angle_gamma 90
_cell_formula_units_Z 4
_cell_length_a 9.1454(4)
_cell_length_b 27.5501(11)
_cell_length_c 9.8982(4)
_cell_measurement_reflns_used 5155
_cell_measurement_temperature 150
_cell_measurement_theta_max 54.925
_cell_measurement_theta_min 4.525
_cell_volume 2437.97(18)
_computing_cell_refinement
;
SAINT (2020) V8.40B; Integration Software for Single Crystal Data.
Bruker AXS Inc., Madison, WI 53719-1173.
;
_computing_data_collection
;
APEX 4 (2022) Bruker AXS Inc., Madison, WI 53719-1173.
;
_computing_data_reduction
;
SAINT (2020) V8.40B; Integration Software for Single Crystal Data.
Bruker AXS Inc., Madison, WI 53719-1173.
;
_computing_molecular_graphics 'Olex2 1.5 (Dolomanov et al., 2009)'
_computing_publication_material 'Olex2 1.5 (Dolomanov et al., 2009)'
_computing_structure_refinement 'XL  (Sheldrick, 2008)'
_diffrn_ambient_temperature 150
_diffrn_detector 'CMOS Area detector'
_diffrn_detector_area_resol_mean 10.42
_diffrn_detector_type 'Bruker CMOS Photon III '
_diffrn_measured_fraction_theta_full 0.986
_diffrn_measured_fraction_theta_max 0.985
_diffrn_measurement_device 'k-geometry diffractometer'
_diffrn_measurement_device_type 'Bruker Venture Metaljet'
_diffrn_measurement_method '\w and \f scans'
_diffrn_radiation_collimation 'Focusing mirrors'
_diffrn_radiation_monochromator 'Helios MX Mirror Optics'
_diffrn_radiation_probe x-ray
_diffrn_radiation_type 'Ga K\a'
_diffrn_radiation_wavelength 1.34139
_diffrn_reflns_av_unetI/netI 0.0436
_diffrn_reflns_Laue_measured_fraction_full 0.986
_diffrn_reflns_Laue_measured_fraction_max 0.985
_diffrn_reflns_limit_h_max 10
_diffrn_reflns_limit_h_min -11
_diffrn_reflns_limit_k_max 33
_diffrn_reflns_limit_k_min 0
_diffrn_reflns_limit_l_max 12
_diffrn_reflns_limit_l_min 0
_diffrn_reflns_number 4567
_diffrn_reflns_point_group_measured_fraction_full 0.986
_diffrn_reflns_point_group_measured_fraction_max 0.985
_diffrn_reflns_theta_full 53.594
_diffrn_reflns_theta_max 54.900
_diffrn_reflns_theta_min 4.524
_diffrn_source 'Metal Jet'
_diffrn_source_current 2.86
_diffrn_source_power 0.19937059999999998
_diffrn_source_target Ga
_diffrn_source_type 'Gallium Liquid Metal Jet Source'
_diffrn_source_voltage 69.71
_exptl_absorpt_coefficient_mu 6.154
_exptl_absorpt_correction_T_max 0.200601
_exptl_absorpt_correction_T_min 0.094568
_exptl_absorpt_correction_type multi-scan
_exptl_absorpt_process_details
;
 TWINABS-2012/1 (Bruker,2012) was used for absorption correction.
 
For component 1:
 wR2(int) was 0.1447 before and 0.0849 after correction.
 
For component 2:
 wR2(int) was 0.1580 before and 0.0881 after correction.
 The Ratio of minimum to maximum transmission is 0.47.

Final HKLF 4 output contains 42514 reflections, Rint = 0.0682
 (34591 with I > 3sig(I), Rint = 0.0664)
;
_exptl_crystal_colour brown
_exptl_crystal_colour_primary brown
_exptl_crystal_density_diffrn 1.504
_exptl_crystal_description block
_exptl_crystal_F_000 1136
_exptl_crystal_size_max 0.117
_exptl_crystal_size_mid 0.099
_exptl_crystal_size_min 0.088
_refine_diff_density_max 0.524
_refine_diff_density_min -0.613
_refine_diff_density_rms 0.100
_refine_ls_extinction_method none
_refine_ls_goodness_of_fit_ref 1.065
_refine_ls_hydrogen_treatment constr
_refine_ls_matrix_type full
_refine_ls_number_parameters 285
_refine_ls_number_reflns 4567
_refine_ls_number_restraints 0
_refine_ls_restrained_S_all 1.065
_refine_ls_R_factor_all 0.0445
_refine_ls_R_factor_gt 0.0429
_refine_ls_shift/su_max 0.001
_refine_ls_shift/su_mean 0.000
_refine_ls_structure_factor_coef Fsqd
_refine_ls_weighting_details 'w=1/[\s^2^(Fo^2^)+(0.0777P)^2^+0.6710P] where P=(Fo^2^+2Fc^2^)/3'
_refine_ls_weighting_scheme calc
_refine_ls_wR_factor_gt 0.1126
_refine_ls_wR_factor_ref 0.1149
_reflns_Friedel_coverage 0.000
_reflns_number_gt 4351
_reflns_number_total 4567
_reflns_threshold_expression 'I > 2\s(I)'
_cod_data_source_file d4dt00605d2.cif
_cod_data_source_block rajib931
_cod_depositor_comments 'Adding full bibliography for 7716231--7716238.cif.'
_cod_database_code 7716233
_shelx_shelxl_version_number 2019/2
_shelx_space_group_comment
;
The symmetry employed for this shelxl refinement is uniquely defined
by the following loop, which should always be used as a source of
symmetry information in preference to the above space-group names.
They are only intended as comments.
;
_shelx_estimated_absorpt_t_max 0.613
_shelx_estimated_absorpt_t_min 0.533
_olex2_refinement_description
;
1. Twinned data refinement
 Scales: 0.733(3)
 0.267(3)
2. Fixed Uiso
 At 1.2 times of:
  All C(H) groups, All N(H) groups
 At 1.5 times of:
  All C(H,H,H) groups
3.a Ternary CH refined with riding coordinates:
 C7(H7), C10(H10)
3.b Aromatic/amide H refined with riding coordinates:
 N2(H2), N4(H4), C3(H3), C4(H4A), C5(H5), C6(H6), C13(H13), C14(H14), C15(H15),
  C16(H16), C17(H17), C18(H18), N6(H6A), C19(H19), C20(H20), C21(H21)
3.c Idealised Me refined as rotating group:
 C8(H8A,H8B,H8C), C9(H9A,H9B,H9C), C11(H11A,H11B,H11C), C12(H12A,H12B,H12C)
;
_olex2_submission_special_instructions 'No special instructions were received'

loop_
_space_group_symop_operation_xyz
'x, y, z'
'-x+1/2, y+1/2, -z+1/2'
'-x, -y, -z'
'x-1/2, -y-1/2, z-1/2'

loop_
_atom_site_label
_atom_site_type_symbol
_atom_site_fract_x
_atom_site_fract_y
_atom_site_fract_z
_atom_site_U_iso_or_equiv
_atom_site_adp_type
_atom_site_occupancy
_atom_site_site_symmetry_order
_atom_site_calc_flag
_atom_site_refinement_flags_posn
_atom_site_refinement_flags_adp
_atom_site_refinement_flags_occupancy
_atom_site_disorder_assembly
_atom_site_disorder_group
Br1 Br 0.82316(3) 0.64743(2) 0.47731(3) 0.04473(13) Uani 1 1 d . . . . .
Ni1 Ni 0.26821(4) 0.56592(2) 0.09752(3) 0.03138(13) Uani 1 1 d . . . . .
P1 P 0.24202(7) 0.62711(2) -0.03544(6) 0.03273(16) Uani 1 1 d . . . . .
O1 O 0.1957(2) 0.60691(6) -0.19408(17) 0.0397(4) Uani 1 1 d . . . . .
N1 N 0.2994(2) 0.50807(8) 0.2098(2) 0.0351(4) Uani 1 1 d . . . . .
N2 N 0.2714(3) 0.44538(9) 0.3371(3) 0.0512(6) Uani 1 1 d . . . . .
H2 H 0.227957 0.422234 0.375695 0.061 Uiso 1 1 calc R U . . .
N3 N 0.2921(2) 0.60357(7) 0.2668(2) 0.0361(4) Uani 1 1 d . . . . .
N4 N 0.3735(3) 0.64480(8) 0.4585(2) 0.0411(5) Uani 1 1 d . . . . .
H4 H 0.433777 0.661277 0.523458 0.049 Uiso 1 1 calc R U . . .
C1 C 0.1944(3) 0.55636(9) -0.1989(3) 0.0348(5) Uani 1 1 d . . . . .
C2 C 0.2291(3) 0.53094(9) -0.0738(3) 0.0341(5) Uani 1 1 d . . . . .
C3 C 0.2287(3) 0.48017(10) -0.0867(3) 0.0381(5) Uani 1 1 d . . . . .
H3 H 0.251957 0.460800 -0.005607 0.046 Uiso 1 1 calc R U . . .
C4 C 0.1949(3) 0.45741(10) -0.2156(3) 0.0408(6) Uani 1 1 d . . . . .
H4A H 0.197490 0.422999 -0.220703 0.049 Uiso 1 1 calc R U . . .
C5 C 0.1580(3) 0.48411(10) -0.3348(3) 0.0405(6) Uani 1 1 d . . . . .
H5 H 0.132497 0.468249 -0.421799 0.049 Uiso 1 1 calc R U . . .
C6 C 0.1581(3) 0.53471(10) -0.3277(3) 0.0396(5) Uani 1 1 d . . . . .
H6 H 0.133933 0.553797 -0.409253 0.047 Uiso 1 1 calc R U . . .
C7 C 0.4079(3) 0.66283(10) -0.0428(3) 0.0416(6) Uani 1 1 d . . . . .
H7 H 0.388851 0.679320 -0.134852 0.050 Uiso 1 1 calc R U . . .
C8 C 0.5386(4) 0.62789(14) -0.0389(6) 0.0755(12) Uani 1 1 d . . . . .
H8A H 0.563468 0.612045 0.051707 0.113 Uiso 1 1 calc R U . . .
H8B H 0.625714 0.645980 -0.054746 0.113 Uiso 1 1 calc R U . . .
H8C H 0.510390 0.603254 -0.111080 0.113 Uiso 1 1 calc R U . . .
C9 C 0.4438(4) 0.70257(12) 0.0675(3) 0.0557(8) Uani 1 1 d . . . . .
H9A H 0.359411 0.725192 0.056965 0.084 Uiso 1 1 calc R U . . .
H9B H 0.533645 0.720178 0.056527 0.084 Uiso 1 1 calc R U . . .
H9C H 0.461129 0.687765 0.159512 0.084 Uiso 1 1 calc R U . . .
C10 C 0.0925(3) 0.66980(9) -0.0273(3) 0.0379(5) Uani 1 1 d . . . . .
H10 H 0.117983 0.686458 0.064465 0.045 Uiso 1 1 calc R U . . .
C11 C -0.0533(3) 0.64224(12) -0.0341(4) 0.0531(7) Uani 1 1 d . . . . .
H11A H -0.084391 0.627177 -0.125308 0.080 Uiso 1 1 calc R U . . .
H11B H -0.130972 0.664810 -0.018620 0.080 Uiso 1 1 calc R U . . .
H11C H -0.038309 0.617011 0.037306 0.080 Uiso 1 1 calc R U . . .
C12 C 0.0745(3) 0.70923(10) -0.1402(3) 0.0472(6) Uani 1 1 d . . . . .
H12A H 0.165282 0.729128 -0.126146 0.071 Uiso 1 1 calc R U . . .
H12B H -0.011436 0.729841 -0.134860 0.071 Uiso 1 1 calc R U . . .
H12C H 0.058249 0.693776 -0.231310 0.071 Uiso 1 1 calc R U . . .
C13 C 0.2021(3) 0.47958(10) 0.2501(3) 0.0451(6) Uani 1 1 d . . . . .
H13 H 0.096604 0.482724 0.221692 0.054 Uiso 1 1 calc R U . . .
C14 C 0.4196(4) 0.45297(13) 0.3543(4) 0.0635(9) Uani 1 1 d . . . . .
H14 H 0.496862 0.434780 0.411500 0.076 Uiso 1 1 calc R U . . .
C15 C 0.4373(3) 0.49153(11) 0.2745(3) 0.0530(7) Uani 1 1 d . . . . .
H15 H 0.530349 0.504893 0.264936 0.064 Uiso 1 1 calc R U . . .
C16 C 0.1779(3) 0.60791(10) 0.3392(3) 0.0409(6) Uani 1 1 d . . . . .
H16 H 0.079793 0.595089 0.310519 0.049 Uiso 1 1 calc R U . . .
C17 C 0.2285(3) 0.63331(10) 0.4570(3) 0.0442(6) Uani 1 1 d . . . . .
H17 H 0.173446 0.641489 0.525145 0.053 Uiso 1 1 calc R U . . .
C18 C 0.4086(3) 0.62654(9) 0.3431(3) 0.0395(5) Uani 1 1 d . . . . .
H18 H 0.503653 0.629641 0.319451 0.047 Uiso 1 1 calc R U . . .
N5 N -0.0112(3) 0.78064(9) 0.1413(2) 0.0455(5) Uani 1 1 d . . . . .
N6 N -0.0018(3) 0.72284(8) 0.2965(2) 0.0440(5) Uani 1 1 d . . . . .
H6A H -0.030284 0.699274 0.345241 0.053 Uiso 1 1 calc R U . . .
C19 C 0.1397(3) 0.74136(10) 0.3116(3) 0.0468(6) Uani 1 1 d . . . . .
H19 H 0.226205 0.731389 0.376829 0.056 Uiso 1 1 calc R U . . .
C20 C 0.1322(3) 0.77642(10) 0.2159(3) 0.0452(6) Uani 1 1 d . . . . .
H20 H 0.214366 0.795464 0.202045 0.054 Uiso 1 1 calc R U . . .
C21 C -0.0886(3) 0.74754(10) 0.1933(3) 0.0443(6) Uani 1 1 d . . . . .
H21 H -0.192658 0.741982 0.161473 0.053 Uiso 1 1 calc R U . . .

loop_
_atom_site_aniso_label
_atom_site_aniso_U_11
_atom_site_aniso_U_22
_atom_site_aniso_U_33
_atom_site_aniso_U_23
_atom_site_aniso_U_13
_atom_site_aniso_U_12
Br1 0.0505(2) 0.03979(19) 0.0468(2) 0.00102(10) 0.01669(14) -0.00463(11)
Ni1 0.0335(2) 0.0313(2) 0.0282(2) 0.00135(12) 0.00407(14) -0.00183(12)
P1 0.0338(3) 0.0324(3) 0.0312(3) 0.0017(2) 0.0051(2) -0.0010(2)
O1 0.0529(10) 0.0357(9) 0.0297(8) 0.0003(7) 0.0068(8) 0.0006(8)
N1 0.0375(11) 0.0364(11) 0.0315(10) 0.0001(8) 0.0074(8) 0.0000(8)
N2 0.0780(18) 0.0365(12) 0.0446(13) 0.0057(10) 0.0255(12) -0.0030(12)
N3 0.0396(11) 0.0332(10) 0.0335(10) 0.0033(8) 0.0035(8) -0.0018(8)
N4 0.0515(13) 0.0353(11) 0.0313(11) -0.0016(8) -0.0028(9) -0.0020(9)
C1 0.0352(12) 0.0340(12) 0.0354(12) 0.0004(9) 0.0076(10) -0.0009(9)
C2 0.0308(12) 0.0365(13) 0.0349(12) -0.0001(10) 0.0067(9) -0.0010(9)
C3 0.0398(14) 0.0375(13) 0.0361(13) 0.0002(10) 0.0057(10) -0.0019(10)
C4 0.0422(13) 0.0378(13) 0.0424(13) -0.0055(11) 0.0091(11) -0.0047(10)
C5 0.0403(13) 0.0463(15) 0.0348(12) -0.0074(10) 0.0079(10) -0.0067(11)
C6 0.0423(13) 0.0432(14) 0.0333(12) 0.0003(10) 0.0081(10) -0.0020(11)
C7 0.0352(12) 0.0380(13) 0.0512(15) 0.0085(11) 0.0080(11) 0.0003(10)
C8 0.0407(17) 0.060(2) 0.130(4) 0.019(2) 0.028(2) 0.0064(15)
C9 0.0566(18) 0.0501(17) 0.0550(17) 0.0064(13) -0.0004(14) -0.0191(14)
C10 0.0378(12) 0.0377(13) 0.0381(12) 0.0011(10) 0.0076(10) 0.0015(10)
C11 0.0353(14) 0.0607(19) 0.0623(19) 0.0009(14) 0.0080(13) -0.0024(12)
C12 0.0475(15) 0.0425(14) 0.0508(15) 0.0075(12) 0.0080(12) 0.0085(11)
C13 0.0495(15) 0.0377(13) 0.0520(16) 0.0017(11) 0.0193(13) -0.0045(11)
C14 0.070(2) 0.0545(19) 0.0587(19) 0.0209(16) -0.0023(16) 0.0076(16)
C15 0.0424(15) 0.0528(17) 0.0597(18) 0.0168(14) 0.0011(13) 0.0010(12)
C16 0.0454(14) 0.0404(13) 0.0378(13) 0.0013(10) 0.0108(11) -0.0032(11)
C17 0.0593(17) 0.0379(13) 0.0364(13) 0.0044(11) 0.0126(12) 0.0001(12)
C18 0.0398(13) 0.0394(13) 0.0362(13) 0.0012(10) 0.0008(10) -0.0024(10)
N5 0.0530(13) 0.0417(12) 0.0415(12) 0.0037(9) 0.0093(10) 0.0051(10)
N6 0.0526(13) 0.0389(11) 0.0422(12) 0.0044(9) 0.0134(10) -0.0023(10)
C19 0.0482(15) 0.0426(15) 0.0476(15) 0.0061(11) 0.0055(12) -0.0002(12)
C20 0.0475(15) 0.0422(14) 0.0464(15) 0.0015(11) 0.0111(12) -0.0007(11)
C21 0.0448(14) 0.0470(15) 0.0410(14) -0.0016(11) 0.0091(11) 0.0042(11)

loop_
_atom_type_symbol
_atom_type_description
_atom_type_scat_dispersion_real
_atom_type_scat_dispersion_imag
_atom_type_scat_source
C C 0.0137 0.0067 'International Tables Vol C Tables 4.2.6.8 and 6.1.1.4'
H H 0.0000 0.0000 'International Tables Vol C Tables 4.2.6.8 and 6.1.1.4'
Br Br -0.9338 1.0006 'International Tables Vol C Tables 4.2.6.8 and 6.1.1.4'
N N 0.0241 0.0134 'International Tables Vol C Tables 4.2.6.8 and 6.1.1.4'
Ni Ni -1.3357 3.2904 'International Tables Vol C Tables 4.2.6.8 and 6.1.1.4'
O O 0.0389 0.0241 'International Tables Vol C Tables 4.2.6.8 and 6.1.1.4'
P P 0.2543 0.3332 'International Tables Vol C Tables 4.2.6.8 and 6.1.1.4'

loop_
_geom_angle_atom_site_label_1
_geom_angle_atom_site_label_2
_geom_angle_atom_site_label_3
_geom_angle
_geom_angle_site_symmetry_1
_geom_angle_site_symmetry_3
_geom_angle_publ_flag
N1 Ni1 P1 176.01(6) . . ?
N1 Ni1 N3 88.18(8) . . ?
N3 Ni1 P1 95.07(6) . . ?
C2 Ni1 P1 82.82(8) . . ?
C2 Ni1 N1 94.11(10) . . ?
C2 Ni1 N3 175.45(9) . . ?
O1 P1 Ni1 107.33(7) . . ?
O1 P1 C7 101.23(12) . . ?
O1 P1 C10 102.58(11) . . ?
C7 P1 Ni1 117.89(9) . . ?
C10 P1 Ni1 118.30(9) . . ?
C10 P1 C7 107.03(12) . . ?
C1 O1 P1 111.81(15) . . ?
C13 N1 Ni1 129.98(19) . . ?
C13 N1 C15 106.1(2) . . ?
C15 N1 Ni1 123.72(18) . . ?
C13 N2 H2 126.3 . . ?
C13 N2 C14 107.4(3) . . ?
C14 N2 H2 126.3 . . ?
C16 N3 Ni1 122.00(17) . . ?
C18 N3 Ni1 132.39(19) . . ?
C18 N3 C16 105.5(2) . . ?
C17 N4 H4 126.0 . . ?
C18 N4 H4 126.0 . . ?
C18 N4 C17 108.1(2) . . ?
O1 C1 C2 118.1(2) . . ?
C6 C1 O1 117.5(2) . . ?
C6 C1 C2 124.4(2) . . ?
C1 C2 Ni1 119.75(19) . . ?
C1 C2 C3 115.0(2) . . ?
C3 C2 Ni1 125.25(19) . . ?
C2 C3 H3 119.1 . . ?
C4 C3 C2 121.7(2) . . ?
C4 C3 H3 119.1 . . ?
C3 C4 H4A 119.6 . . ?
C5 C4 C3 120.8(2) . . ?
C5 C4 H4A 119.6 . . ?
C4 C5 H5 120.2 . . ?
C4 C5 C6 119.7(2) . . ?
C6 C5 H5 120.2 . . ?
C1 C6 C5 118.3(2) . . ?
C1 C6 H6 120.8 . . ?
C5 C6 H6 120.8 . . ?
P1 C7 H7 107.1 . . ?
C8 C7 P1 108.2(2) . . ?
C8 C7 H7 107.1 . . ?
C8 C7 C9 112.5(3) . . ?
C9 C7 P1 114.3(2) . . ?
C9 C7 H7 107.1 . . ?
C7 C8 H8A 109.5 . . ?
C7 C8 H8B 109.5 . . ?
C7 C8 H8C 109.5 . . ?
H8A C8 H8B 109.5 . . ?
H8A C8 H8C 109.5 . . ?
H8B C8 H8C 109.5 . . ?
C7 C9 H9A 109.5 . . ?
C7 C9 H9B 109.5 . . ?
C7 C9 H9C 109.5 . . ?
H9A C9 H9B 109.5 . . ?
H9A C9 H9C 109.5 . . ?
H9B C9 H9C 109.5 . . ?
P1 C10 H10 107.7 . . ?
C11 C10 P1 109.58(19) . . ?
C11 C10 H10 107.7 . . ?
C11 C10 C12 111.1(2) . . ?
C12 C10 P1 112.93(18) . . ?
C12 C10 H10 107.7 . . ?
C10 C11 H11A 109.5 . . ?
C10 C11 H11B 109.5 . . ?
C10 C11 H11C 109.5 . . ?
H11A C11 H11B 109.5 . . ?
H11A C11 H11C 109.5 . . ?
H11B C11 H11C 109.5 . . ?
C10 C12 H12A 109.5 . . ?
C10 C12 H12B 109.5 . . ?
C10 C12 H12C 109.5 . . ?
H12A C12 H12B 109.5 . . ?
H12A C12 H12C 109.5 . . ?
H12B C12 H12C 109.5 . . ?
N1 C13 N2 110.9(3) . . ?
N1 C13 H13 124.6 . . ?
N2 C13 H13 124.6 . . ?
N2 C14 H14 126.6 . . ?
N2 C14 C15 106.8(3) . . ?
C15 C14 H14 126.6 . . ?
N1 C15 H15 125.6 . . ?
C14 C15 N1 108.8(3) . . ?
C14 C15 H15 125.6 . . ?
N3 C16 H16 125.4 . . ?
C17 C16 N3 109.3(2) . . ?
C17 C16 H16 125.4 . . ?
N4 C17 H17 126.7 . . ?
C16 C17 N4 106.6(2) . . ?
C16 C17 H17 126.7 . . ?
N3 C18 N4 110.6(2) . . ?
N3 C18 H18 124.7 . . ?
N4 C18 H18 124.7 . . ?
C21 N5 C20 105.2(2) . . ?
C19 N6 H6A 126.6 . . ?
C21 N6 H6A 126.6 . . ?
C21 N6 C19 106.7(2) . . ?
N6 C19 H19 126.8 . . ?
C20 C19 N6 106.5(3) . . ?
C20 C19 H19 126.8 . . ?
N5 C20 H20 125.0 . . ?
C19 C20 N5 110.0(3) . . ?
C19 C20 H20 125.0 . . ?
N5 C21 N6 111.6(3) . . ?
N5 C21 H21 124.2 . . ?
N6 C21 H21 124.2 . . ?

loop_
_geom_bond_atom_site_label_1
_geom_bond_atom_site_label_2
_geom_bond_distance
_geom_bond_site_symmetry_2
_geom_bond_publ_flag
Ni1 P1 2.1210(7) . ?
Ni1 N1 1.930(2) . ?
Ni1 N3 1.944(2) . ?
Ni1 C2 1.918(2) . ?
P1 O1 1.6354(18) . ?
P1 C7 1.823(3) . ?
P1 C10 1.818(3) . ?
O1 C1 1.394(3) . ?
N1 C13 1.311(3) . ?
N1 C15 1.366(4) . ?
N2 H2 0.8800 . ?
N2 C13 1.342(4) . ?
N2 C14 1.346(5) . ?
N3 C16 1.390(3) . ?
N3 C18 1.330(3) . ?
N4 H4 0.8800 . ?
N4 C17 1.361(4) . ?
N4 C18 1.348(4) . ?
C1 C2 1.399(3) . ?
C1 C6 1.383(4) . ?
C2 C3 1.405(4) . ?
C3 H3 0.9500 . ?
C3 C4 1.396(4) . ?
C4 H4A 0.9500 . ?
C4 C5 1.371(4) . ?
C5 H5 0.9500 . ?
C5 C6 1.396(4) . ?
C6 H6 0.9500 . ?
C7 H7 1.0000 . ?
C7 C8 1.529(4) . ?
C7 C9 1.532(4) . ?
C8 H8A 0.9800 . ?
C8 H8B 0.9800 . ?
C8 H8C 0.9800 . ?
C9 H9A 0.9800 . ?
C9 H9B 0.9800 . ?
C9 H9C 0.9800 . ?
C10 H10 1.0000 . ?
C10 C11 1.523(4) . ?
C10 C12 1.543(4) . ?
C11 H11A 0.9800 . ?
C11 H11B 0.9800 . ?
C11 H11C 0.9800 . ?
C12 H12A 0.9800 . ?
C12 H12B 0.9800 . ?
C12 H12C 0.9800 . ?
C13 H13 0.9500 . ?
C14 H14 0.9500 . ?
C14 C15 1.354(5) . ?
C15 H15 0.9500 . ?
C16 H16 0.9500 . ?
C16 C17 1.355(4) . ?
C17 H17 0.9500 . ?
C18 H18 0.9500 . ?
N5 C20 1.368(4) . ?
N5 C21 1.323(4) . ?
N6 H6A 0.8800 . ?
N6 C19 1.370(4) . ?
N6 C21 1.340(4) . ?
C19 H19 0.9500 . ?
C19 C20 1.345(4) . ?
C20 H20 0.9500 . ?
C21 H21 0.9500 . ?

loop_
_geom_torsion_atom_site_label_1
_geom_torsion_atom_site_label_2
_geom_torsion_atom_site_label_3
_geom_torsion_atom_site_label_4
_geom_torsion
_geom_torsion_site_symmetry_1
_geom_torsion_site_symmetry_2
_geom_torsion_site_symmetry_3
_geom_torsion_site_symmetry_4
_geom_torsion_publ_flag
Ni1 P1 O1 C1 -3.30(18) . . . . ?
Ni1 P1 C7 C8 39.5(3) . . . . ?
Ni1 P1 C7 C9 -86.7(2) . . . . ?
Ni1 P1 C10 C11 -49.0(2) . . . . ?
Ni1 P1 C10 C12 -173.45(16) . . . . ?
Ni1 N1 C13 N2 -174.81(18) . . . . ?
Ni1 N1 C15 C14 174.5(2) . . . . ?
Ni1 N3 C16 C17 175.98(18) . . . . ?
Ni1 N3 C18 N4 -175.34(17) . . . . ?
Ni1 C2 C3 C4 178.17(19) . . . . ?
P1 O1 C1 C2 0.8(3) . . . . ?
P1 O1 C1 C6 -179.44(19) . . . . ?
O1 P1 C7 C8 -77.1(3) . . . . ?
O1 P1 C7 C9 156.6(2) . . . . ?
O1 P1 C10 C11 68.8(2) . . . . ?
O1 P1 C10 C12 -55.6(2) . . . . ?
O1 C1 C2 Ni1 2.6(3) . . . . ?
O1 C1 C2 C3 -178.7(2) . . . . ?
O1 C1 C6 C5 179.2(2) . . . . ?
N2 C14 C15 N1 0.9(4) . . . . ?
N3 C16 C17 N4 0.0(3) . . . . ?
C1 C2 C3 C4 -0.4(4) . . . . ?
C2 C1 C6 C5 -1.0(4) . . . . ?
C2 C3 C4 C5 -1.2(4) . . . . ?
C3 C4 C5 C6 1.8(4) . . . . ?
C4 C5 C6 C1 -0.7(4) . . . . ?
C6 C1 C2 Ni1 -177.1(2) . . . . ?
C6 C1 C2 C3 1.5(4) . . . . ?
C7 P1 O1 C1 120.86(18) . . . . ?
C7 P1 C10 C11 174.9(2) . . . . ?
C7 P1 C10 C12 50.5(2) . . . . ?
C10 P1 O1 C1 -128.64(17) . . . . ?
C10 P1 C7 C8 175.8(3) . . . . ?
C10 P1 C7 C9 49.6(2) . . . . ?
C13 N1 C15 C14 -0.4(4) . . . . ?
C13 N2 C14 C15 -1.2(4) . . . . ?
C14 N2 C13 N1 1.0(4) . . . . ?
C15 N1 C13 N2 -0.4(3) . . . . ?
C16 N3 C18 N4 0.1(3) . . . . ?
C17 N4 C18 N3 -0.1(3) . . . . ?
C18 N3 C16 C17 0.0(3) . . . . ?
C18 N4 C17 C16 0.1(3) . . . . ?
N6 C19 C20 N5 0.4(3) . . . . ?
C19 N6 C21 N5 0.1(3) . . . . ?
C20 N5 C21 N6 0.1(3) . . . . ?
C21 N5 C20 C19 -0.3(3) . . . . ?
C21 N6 C19 C20 -0.3(3) . . . . ?

loop_
_twin_individual_id
_twin_individual_mass_fraction_refined
1 0.733(3)
2 0.267(3)
